data_7159973
loop_
_publ_author_name
'Bokam, Ramesh'
'Munipalle, Kiran'
'Appa Rao Annam, S Ch V'
'Gundoju, Narayanarao'
'Raju Chowhan, L.'
'Ponnapalli, Mangala Gowri'

_publ_section_title
;
 A one-pot ultrasound-assisted regio and stereoselective synthesis of
 indenoquinoxaline engrafted spiropyrrolidines.
;
_journal_issue 25
_journal_name_full 'Organic &amp; biomolecular chemistry'
_journal_page_first 5150
_journal_page_last 5158
_journal_paper_doi 10.1039/d4ob00288a
_journal_volume 22
_journal_year 2024
_chemical_formula_moiety 'C30 H19 Br Cl2 N4 O2'
_chemical_formula_sum 'C30 H19 Br Cl2 N4 O2'
_chemical_formula_weight 618.30
_space_group_crystal_system monoclinic
_space_group_IT_number 14
_space_group_name_Hall '-P 2ybc'
_space_group_name_H-M_alt 'P 1 21/c 1'
_atom_sites_solution_hydrogens geom
_atom_sites_solution_primary direct
_audit_creation_date 2024-04-22
_audit_creation_method
;
Olex2 1.3
(compiled 2020.11.12 svn.r5f609507 for OlexSys, GUI svn.r6408)
;
_audit_update_record
;
2024-05-18 deposited with the CCDC.	2024-05-31 downloaded from the CCDC.
;
_cell_angle_alpha 90
_cell_angle_beta 96.484(15)
_cell_angle_gamma 90
_cell_formula_units_Z 4
_cell_length_a 10.744(4)
_cell_length_b 18.229(8)
_cell_length_c 13.664(5)
_cell_measurement_reflns_used 8341
_cell_measurement_temperature 294.0
_cell_measurement_theta_max 27.14
_cell_measurement_theta_min 2.21
_cell_volume 2659.0(18)
_computing_molecular_graphics 'Olex2 1.3 (Dolomanov et al., 2009)'
_computing_publication_material 'Olex2 1.3 (Dolomanov et al., 2009)'
_computing_structure_refinement 'SHELXL 2013/1 (Sheldrick, 2015)'
_computing_structure_solution 'SHELXS  (Sheldrick, 2008)'
_diffrn_ambient_temperature 294.0
_diffrn_measured_fraction_theta_full 0.999
_diffrn_measured_fraction_theta_max 0.996
_diffrn_measurement_device_type 'Bruker APEX-II CCD'
_diffrn_measurement_method '\f and \w scans'
_diffrn_radiation_type MoK\a
_diffrn_radiation_wavelength 0.71073
_diffrn_reflns_av_R_equivalents 0.0690
_diffrn_reflns_av_unetI/netI 0.0421
_diffrn_reflns_Laue_measured_fraction_full 0.999
_diffrn_reflns_Laue_measured_fraction_max 0.996
_diffrn_reflns_limit_h_max 14
_diffrn_reflns_limit_h_min -14
_diffrn_reflns_limit_k_max 24
_diffrn_reflns_limit_k_min -24
_diffrn_reflns_limit_l_max 18
_diffrn_reflns_limit_l_min -18
_diffrn_reflns_number 54414
_diffrn_reflns_point_group_measured_fraction_full 0.999
_diffrn_reflns_point_group_measured_fraction_max 0.996
_diffrn_reflns_theta_full 25.242
_diffrn_reflns_theta_max 28.339
_diffrn_reflns_theta_min 1.908
_diffrn_standards_number 0
_exptl_absorpt_coefficient_mu 1.783
_exptl_absorpt_correction_type none
_exptl_crystal_colour 'light yellow'
_exptl_crystal_density_diffrn 1.544
_exptl_crystal_description block
_exptl_crystal_F_000 1248
_exptl_crystal_size_max 0.28
_exptl_crystal_size_mid 0.22
_exptl_crystal_size_min 0.2
_refine_diff_density_max 0.664
_refine_diff_density_min -0.523
_refine_diff_density_rms 0.073
_refine_ls_extinction_method none
_refine_ls_goodness_of_fit_ref 1.022
_refine_ls_hydrogen_treatment constr
_refine_ls_matrix_type full
_refine_ls_number_parameters 352
_refine_ls_number_reflns 6610
_refine_ls_number_restraints 0
_refine_ls_restrained_S_all 1.022
_refine_ls_R_factor_all 0.0694
_refine_ls_R_factor_gt 0.0482
_refine_ls_shift/su_max 0.000
_refine_ls_shift/su_mean 0.000
_refine_ls_structure_factor_coef Fsqd
_refine_ls_weighting_details
;
 w=1/[\s^2^(Fo^2^)+(0.0580P)^2^+1.9264P]
 where P=(Fo^2^+2Fc^2^)/3
;
_refine_ls_weighting_scheme calc
_refine_ls_wR_factor_gt 0.1171
_refine_ls_wR_factor_ref 0.1308
_reflns_Friedel_coverage 0.000
_reflns_number_gt 4893
_reflns_number_total 6610
_reflns_threshold_expression 'I > 2\s(I)'
_cod_data_source_file d4ob00288a2.cif
_cod_data_source_block lrcbr8_02
_cod_depositor_comments 'Adding full bibliography for 7159973.cif.'
_cod_original_cell_volume 2659.1(19)
_cod_database_code 7159973
_shelxl_version_number 2012-9
_shelx_space_group_comment
;
The symmetry employed for this shelxl refinement is uniquely defined
by the following loop, which should always be used as a source of
symmetry information in preference to the above space-group names.
They are only intended as comments.
;
_olex2_refinement_description
;
1. Fixed Uiso
 At 1.2 times of:
  All C(H) groups, All N(H) groups
2.a Ternary CH refined with riding coordinates:
 C16(H16), C17(H17), C18(H18)
2.b Aromatic/amide H refined with riding coordinates:
 N3(H3), C1(H1), C2(H2), C3(H3A), C6(H6), C12(H12), C13(H13), C14(H14),
 C15(H15), C20(H20), C21(H21), C22(H22), C23(H23), C26(H26), C27(H27), C28(H28)
;
_olex2_submission_special_instructions 'No special instructions were received'

loop_
_space_group_symop_operation_xyz
'x, y, z'
'-x, y+1/2, -z+1/2'
'-x, -y, -z'
'x, -y-1/2, z-1/2'

loop_
_atom_site_label
_atom_site_type_symbol
_atom_site_fract_x
_atom_site_fract_y
_atom_site_fract_z
_atom_site_U_iso_or_equiv
_atom_site_adp_type
_atom_site_occupancy
_atom_site_site_symmetry_order
_atom_site_calc_flag
_atom_site_refinement_flags_posn
_atom_site_refinement_flags_adp
_atom_site_refinement_flags_occupancy
_atom_site_disorder_assembly
_atom_site_disorder_group
Br1 Br 1.02416(3) 0.35686(2) -0.04395(2) 0.06422(13) Uani 1 1 d . . . . .
Cl1 Cl 0.49395(8) 0.26853(5) 0.62548(7) 0.0705(2) Uani 1 1 d . . . . .
Cl2 Cl 0.67521(10) 0.29024(5) 0.82235(6) 0.0751(3) Uani 1 1 d . . . . .
O1 O 0.9952(2) 0.40834(15) 0.4908(2) 0.0824(8) Uani 1 1 d . . . . .
O2 O 0.8500(2) 0.33185(12) 0.44488(18) 0.0676(6) Uani 1 1 d . . . . .
N1 N 0.76657(19) 0.60524(11) 0.30368(16) 0.0409(5) Uani 1 1 d . . . . .
N2 N 0.6116(2) 0.64660(12) 0.12715(16) 0.0446(5) Uani 1 1 d . . . . .
N3 N 0.60407(19) 0.49197(12) 0.40476(15) 0.0414(5) Uani 1 1 d . . . . .
H3 H 0.5303 0.4952 0.4232 0.050 Uiso 1 1 calc R U . . .
N4 N 0.8927(2) 0.39315(13) 0.44891(16) 0.0454(5) Uani 1 1 d . . . . .
C1 C 0.8302(3) 0.79950(18) 0.1573(3) 0.0652(9) Uani 1 1 d . . . . .
H1 H 0.8456 0.8432 0.1256 0.078 Uiso 1 1 calc R U . . .
C2 C 0.9076(3) 0.77926(18) 0.2420(3) 0.0655(9) Uani 1 1 d . . . . .
H2 H 0.9744 0.8092 0.2656 0.079 Uiso 1 1 calc R U . . .
C3 C 0.8860(3) 0.71602(17) 0.2906(2) 0.0570(7) Uani 1 1 d . . . . .
H3A H 0.9371 0.7033 0.3476 0.068 Uiso 1 1 calc R U . . .
C4 C 0.7857(2) 0.66979(14) 0.25430(19) 0.0417(5) Uani 1 1 d . . . . .
C5 C 0.7087(2) 0.69003(14) 0.16751(19) 0.0425(6) Uani 1 1 d . . . . .
C6 C 0.7333(3) 0.75662(17) 0.1205(2) 0.0570(7) Uani 1 1 d . . . . .
H6 H 0.6827 0.7710 0.0641 0.068 Uiso 1 1 calc R U . . .
C7 C 0.6736(2) 0.56577(13) 0.26371(17) 0.0348(5) Uani 1 1 d . . . . .
C8 C 0.5958(2) 0.58643(14) 0.17609(17) 0.0374(5) Uani 1 1 d . . . . .
C9 C 0.6313(2) 0.49220(13) 0.30200(18) 0.0352(5) Uani 1 1 d . . . . .
C10 C 0.5179(2) 0.47559(14) 0.22803(18) 0.0380(5) Uani 1 1 d . . . . .
C11 C 0.5001(2) 0.52964(14) 0.15513(18) 0.0386(5) Uani 1 1 d . . . . .
C12 C 0.4024(2) 0.52498(17) 0.0791(2) 0.0487(6) Uani 1 1 d . . . . .
H12 H 0.3908 0.5611 0.0309 0.058 Uiso 1 1 calc R U . . .
C13 C 0.3235(2) 0.46529(19) 0.0776(2) 0.0558(8) Uani 1 1 d . . . . .
H13 H 0.2581 0.4609 0.0272 0.067 Uiso 1 1 calc R U . . .
C14 C 0.3398(3) 0.41156(18) 0.1499(3) 0.0582(8) Uani 1 1 d . . . . .
H14 H 0.2850 0.3719 0.1472 0.070 Uiso 1 1 calc R U . . .
C15 C 0.4371(2) 0.41594(16) 0.2267(2) 0.0501(6) Uani 1 1 d . . . . .
H15 H 0.4475 0.3801 0.2754 0.060 Uiso 1 1 calc R U . . .
C16 C 0.7349(2) 0.43240(13) 0.30799(17) 0.0330(5) Uani 1 1 d . . . . .
H16 H 0.6949 0.3858 0.3220 0.040 Uiso 1 1 calc R U . . .
C17 C 0.8151(2) 0.45538(13) 0.40236(17) 0.0356(5) Uani 1 1 d . . . . .
H17 H 0.8711 0.4952 0.3871 0.043 Uiso 1 1 calc R U . . .
C18 C 0.7204(2) 0.48552(14) 0.47158(18) 0.0384(5) Uani 1 1 d . . . . .
H18 H 0.7472 0.5345 0.4946 0.046 Uiso 1 1 calc R U . . .
C19 C 0.8030(2) 0.42000(12) 0.21886(17) 0.0332(5) Uani 1 1 d . . . . .
C20 C 0.9039(2) 0.46206(14) 0.1968(2) 0.0428(6) Uani 1 1 d . . . . .
H20 H 0.9287 0.5024 0.2359 0.051 Uiso 1 1 calc R U . . .
C21 C 0.9684(2) 0.44489(15) 0.1173(2) 0.0454(6) Uani 1 1 d . . . . .
H21 H 1.0363 0.4732 0.1035 0.054 Uiso 1 1 calc R U . . .
C22 C 0.7658(2) 0.36174(14) 0.15669(19) 0.0427(6) Uani 1 1 d . . . . .
H22 H 0.6966 0.3340 0.1690 0.051 Uiso 1 1 calc R U . . .
C23 C 0.8286(3) 0.34392(16) 0.0770(2) 0.0483(6) Uani 1 1 d . . . . .
H23 H 0.8024 0.3046 0.0364 0.058 Uiso 1 1 calc R U . . .
C24 C 0.9303(2) 0.38525(15) 0.05899(18) 0.0418(5) Uani 1 1 d . . . . .
C25 C 0.7042(2) 0.43750(14) 0.56007(18) 0.0398(5) Uani 1 1 d . . . . .
C26 C 0.6176(2) 0.38133(15) 0.55432(18) 0.0407(5) Uani 1 1 d . . . . .
H26 H 0.5662 0.3734 0.4959 0.049 Uiso 1 1 calc R U . . .
C27 C 0.7796(3) 0.44909(18) 0.6486(2) 0.0547(7) Uani 1 1 d . . . . .
H27 H 0.8362 0.4878 0.6543 0.066 Uiso 1 1 calc R U . . .
C28 C 0.7704(3) 0.4032(2) 0.7282(2) 0.0621(8) Uani 1 1 d . . . . .
H28 H 0.8227 0.4104 0.7864 0.074 Uiso 1 1 calc R U . . .
C29 C 0.6842(3) 0.34691(17) 0.7216(2) 0.0518(7) Uani 1 1 d . . . . .
C30 C 0.6067(2) 0.33659(15) 0.6348(2) 0.0452(6) Uani 1 1 d . . . . .

loop_
_atom_site_aniso_label
_atom_site_aniso_U_11
_atom_site_aniso_U_22
_atom_site_aniso_U_33
_atom_site_aniso_U_23
_atom_site_aniso_U_13
_atom_site_aniso_U_12
Br1 0.0657(2) 0.0740(2) 0.0568(2) -0.01440(15) 0.02386(15) -0.00191(16)
Cl1 0.0610(5) 0.0673(5) 0.0807(6) 0.0215(4) -0.0033(4) -0.0079(4)
Cl2 0.1028(7) 0.0760(6) 0.0455(4) 0.0158(4) 0.0042(4) 0.0204(5)
O1 0.0558(13) 0.0793(18) 0.1022(19) -0.0078(15) -0.0349(13) 0.0199(12)
O2 0.0800(16) 0.0415(12) 0.0770(15) 0.0038(11) -0.0096(12) 0.0144(11)
N1 0.0399(11) 0.0348(11) 0.0460(11) -0.0018(9) -0.0046(9) 0.0005(9)
N2 0.0425(11) 0.0482(13) 0.0420(11) 0.0076(10) 0.0005(9) 0.0021(9)
N3 0.0344(10) 0.0476(12) 0.0427(11) 0.0032(9) 0.0063(8) 0.0113(9)
N4 0.0437(12) 0.0493(14) 0.0420(11) -0.0052(10) -0.0011(9) 0.0150(10)
C1 0.076(2) 0.0424(17) 0.079(2) 0.0037(15) 0.0181(18) -0.0123(15)
C2 0.071(2) 0.0470(18) 0.078(2) -0.0118(16) 0.0060(17) -0.0196(15)
C3 0.0585(17) 0.0458(17) 0.0639(18) -0.0062(14) -0.0055(14) -0.0099(13)
C4 0.0434(13) 0.0346(13) 0.0466(14) -0.0061(11) 0.0030(11) 0.0005(11)
C5 0.0428(13) 0.0379(13) 0.0475(14) -0.0002(11) 0.0074(11) 0.0023(10)
C6 0.0628(18) 0.0493(17) 0.0595(17) 0.0108(14) 0.0091(14) 0.0005(14)
C7 0.0318(11) 0.0333(12) 0.0385(12) -0.0032(9) 0.0013(9) 0.0053(9)
C8 0.0319(11) 0.0419(13) 0.0379(12) -0.0019(10) 0.0015(9) 0.0044(10)
C9 0.0299(10) 0.0333(12) 0.0413(12) 0.0008(10) -0.0005(9) 0.0035(9)
C10 0.0278(11) 0.0388(13) 0.0473(13) -0.0028(10) 0.0038(9) 0.0025(9)
C11 0.0306(11) 0.0450(14) 0.0399(12) -0.0041(11) 0.0019(9) 0.0027(10)
C12 0.0368(13) 0.0656(19) 0.0424(13) -0.0033(13) -0.0020(11) 0.0032(12)
C13 0.0335(13) 0.076(2) 0.0562(17) -0.0147(15) -0.0043(12) -0.0037(13)
C14 0.0348(13) 0.0598(19) 0.079(2) -0.0143(16) 0.0017(13) -0.0105(13)
C15 0.0392(13) 0.0460(16) 0.0648(17) -0.0007(13) 0.0040(12) -0.0005(11)
C16 0.0288(10) 0.0309(11) 0.0388(12) -0.0008(9) 0.0009(9) 0.0008(9)
C17 0.0322(11) 0.0342(12) 0.0394(12) -0.0003(9) -0.0004(9) 0.0055(9)
C18 0.0404(12) 0.0347(13) 0.0397(12) -0.0047(10) 0.0026(10) 0.0048(10)
C19 0.0294(10) 0.0309(11) 0.0385(11) 0.0017(9) 0.0001(9) 0.0026(9)
C20 0.0411(13) 0.0346(13) 0.0532(15) -0.0071(11) 0.0086(11) -0.0050(10)
C21 0.0419(13) 0.0419(14) 0.0541(15) -0.0017(11) 0.0135(11) -0.0057(11)
C22 0.0402(13) 0.0458(15) 0.0419(13) -0.0047(11) 0.0027(10) -0.0123(11)
C23 0.0508(15) 0.0518(16) 0.0414(14) -0.0105(12) 0.0012(11) -0.0100(12)
C24 0.0415(13) 0.0460(14) 0.0380(12) -0.0004(11) 0.0048(10) 0.0042(11)
C25 0.0410(12) 0.0419(14) 0.0362(12) -0.0062(10) 0.0025(10) 0.0093(10)
C26 0.0401(12) 0.0457(14) 0.0351(12) -0.0019(10) -0.0009(10) 0.0092(11)
C27 0.0595(17) 0.0571(18) 0.0451(15) -0.0074(13) -0.0049(13) -0.0004(14)
C28 0.072(2) 0.073(2) 0.0381(14) -0.0048(14) -0.0082(13) 0.0072(17)
C29 0.0616(17) 0.0571(18) 0.0367(13) 0.0031(12) 0.0049(12) 0.0203(14)
C30 0.0417(13) 0.0452(15) 0.0488(14) 0.0010(11) 0.0055(11) 0.0106(11)

loop_
_atom_type_symbol
_atom_type_description
_atom_type_scat_dispersion_real
_atom_type_scat_dispersion_imag
_atom_type_scat_source
C C 0.0033 0.0016 'International Tables Vol C Tables 4.2.6.8 and 6.1.1.4'
H H 0.0000 0.0000 'International Tables Vol C Tables 4.2.6.8 and 6.1.1.4'
Br Br -0.2901 2.4595 'International Tables Vol C Tables 4.2.6.8 and 6.1.1.4'
Cl Cl 0.1484 0.1585 'International Tables Vol C Tables 4.2.6.8 and 6.1.1.4'
N N 0.0061 0.0033 'International Tables Vol C Tables 4.2.6.8 and 6.1.1.4'
O O 0.0106 0.0060 'International Tables Vol C Tables 4.2.6.8 and 6.1.1.4'

loop_
_geom_angle_atom_site_label_1
_geom_angle_atom_site_label_2
_geom_angle_atom_site_label_3
_geom_angle
_geom_angle_site_symmetry_1
_geom_angle_site_symmetry_3
_geom_angle_publ_flag
C7 N1 C4 114.5(2) . . ?
C8 N2 C5 114.5(2) . . ?
C9 N3 H3 124.8 . . ?
C9 N3 C18 110.37(18) . . ?
C18 N3 H3 124.8 . . ?
O1 N4 C17 117.2(2) . . ?
O2 N4 O1 123.6(2) . . ?
O2 N4 C17 119.2(2) . . ?
C2 C1 H1 119.5 . . ?
C6 C1 H1 119.5 . . ?
C6 C1 C2 121.1(3) . . ?
C1 C2 H2 119.7 . . ?
C3 C2 C1 120.6(3) . . ?
C3 C2 H2 119.7 . . ?
C2 C3 H3A 120.0 . . ?
C2 C3 C4 119.9(3) . . ?
C4 C3 H3A 120.0 . . ?
N1 C4 C3 119.1(2) . . ?
N1 C4 C5 121.7(2) . . ?
C3 C4 C5 119.3(3) . . ?
N2 C5 C4 122.1(2) . . ?
N2 C5 C6 119.0(3) . . ?
C6 C5 C4 118.9(3) . . ?
C1 C6 C5 120.3(3) . . ?
C1 C6 H6 119.9 . . ?
C5 C6 H6 119.9 . . ?
N1 C7 C8 123.7(2) . . ?
N1 C7 C9 125.9(2) . . ?
C8 C7 C9 110.5(2) . . ?
N2 C8 C7 123.5(2) . . ?
N2 C8 C11 128.5(2) . . ?
C7 C8 C11 108.0(2) . . ?
N3 C9 C7 115.5(2) . . ?
N3 C9 C10 113.78(19) . . ?
N3 C9 C16 99.61(18) . . ?
C7 C9 C16 113.29(18) . . ?
C10 C9 C7 101.19(19) . . ?
C10 C9 C16 114.22(19) . . ?
C11 C10 C9 111.5(2) . . ?
C15 C10 C9 128.0(2) . . ?
C15 C10 C11 120.5(2) . . ?
C10 C11 C8 108.8(2) . . ?
C12 C11 C8 130.0(3) . . ?
C12 C11 C10 121.2(2) . . ?
C11 C12 H12 121.0 . . ?
C13 C12 C11 118.0(3) . . ?
C13 C12 H12 121.0 . . ?
C12 C13 H13 119.4 . . ?
C12 C13 C14 121.2(3) . . ?
C14 C13 H13 119.4 . . ?
C13 C14 H14 119.4 . . ?
C13 C14 C15 121.2(3) . . ?
C15 C14 H14 119.4 . . ?
C10 C15 C14 117.9(3) . . ?
C10 C15 H15 121.1 . . ?
C14 C15 H15 121.1 . . ?
C9 C16 H16 106.9 . . ?
C17 C16 C9 100.66(18) . . ?
C17 C16 H16 106.9 . . ?
C19 C16 C9 118.22(19) . . ?
C19 C16 H16 106.9 . . ?
C19 C16 C17 116.39(19) . . ?
N4 C17 C16 112.5(2) . . ?
N4 C17 H17 109.0 . . ?
N4 C17 C18 112.09(19) . . ?
C16 C17 H17 109.0 . . ?
C16 C17 C18 105.24(18) . . ?
C18 C17 H17 109.0 . . ?
N3 C18 C17 102.62(18) . . ?
N3 C18 H18 109.0 . . ?
N3 C18 C25 112.1(2) . . ?
C17 C18 H18 109.0 . . ?
C25 C18 C17 114.8(2) . . ?
C25 C18 H18 109.0 . . ?
C20 C19 C16 123.7(2) . . ?
C20 C19 C22 117.8(2) . . ?
C22 C19 C16 118.4(2) . . ?
C19 C20 H20 119.5 . . ?
C21 C20 C19 121.1(2) . . ?
C21 C20 H20 119.5 . . ?
C20 C21 H21 120.4 . . ?
C24 C21 C20 119.1(2) . . ?
C24 C21 H21 120.4 . . ?
C19 C22 H22 119.1 . . ?
C23 C22 C19 121.9(2) . . ?
C23 C22 H22 119.1 . . ?
C22 C23 H23 120.6 . . ?
C24 C23 C22 118.8(2) . . ?
C24 C23 H23 120.6 . . ?
C21 C24 Br1 119.7(2) . . ?
C23 C24 Br1 119.0(2) . . ?
C23 C24 C21 121.2(2) . . ?
C26 C25 C18 121.3(2) . . ?
C26 C25 C27 118.9(3) . . ?
C27 C25 C18 119.8(2) . . ?
C25 C26 H26 119.7 . . ?
C25 C26 C30 120.6(2) . . ?
C30 C26 H26 119.7 . . ?
C25 C27 H27 119.8 . . ?
C28 C27 C25 120.3(3) . . ?
C28 C27 H27 119.8 . . ?
C27 C28 H28 119.8 . . ?
C29 C28 C27 120.4(3) . . ?
C29 C28 H28 119.8 . . ?
C28 C29 Cl2 119.3(2) . . ?
C28 C29 C30 119.5(3) . . ?
C30 C29 Cl2 121.2(3) . . ?
C26 C30 Cl1 119.1(2) . . ?
C29 C30 Cl1 120.7(2) . . ?
C29 C30 C26 120.3(3) . . ?

loop_
_geom_bond_atom_site_label_1
_geom_bond_atom_site_label_2
_geom_bond_distance
_geom_bond_site_symmetry_2
_geom_bond_publ_flag
Br1 C24 1.893(3) . ?
Cl1 C30 1.728(3) . ?
Cl2 C29 1.732(3) . ?
O1 N4 1.214(3) . ?
O2 N4 1.207(3) . ?
N1 C4 1.383(3) . ?
N1 C7 1.300(3) . ?
N2 C5 1.375(3) . ?
N2 C8 1.306(3) . ?
N3 H3 0.8600 . ?
N3 C9 1.467(3) . ?
N3 C18 1.467(3) . ?
N4 C17 1.506(3) . ?
C1 H1 0.9300 . ?
C1 C2 1.397(5) . ?
C1 C6 1.352(5) . ?
C2 H2 0.9300 . ?
C2 C3 1.363(5) . ?
C3 H3A 0.9300 . ?
C3 C4 1.412(4) . ?
C4 C5 1.416(4) . ?
C5 C6 1.412(4) . ?
C6 H6 0.9300 . ?
C7 C8 1.431(3) . ?
C7 C9 1.527(3) . ?
C8 C11 1.464(3) . ?
C9 C10 1.524(3) . ?
C9 C16 1.553(3) . ?
C10 C11 1.399(4) . ?
C10 C15 1.390(4) . ?
C11 C12 1.393(3) . ?
C12 H12 0.9300 . ?
C12 C13 1.378(4) . ?
C13 H13 0.9300 . ?
C13 C14 1.388(5) . ?
C14 H14 0.9300 . ?
C14 C15 1.397(4) . ?
C15 H15 0.9300 . ?
C16 H16 0.9800 . ?
C16 C17 1.527(3) . ?
C16 C19 1.507(3) . ?
C17 H17 0.9800 . ?
C17 C18 1.565(3) . ?
C18 H18 0.9800 . ?
C18 C25 1.519(4) . ?
C19 C20 1.389(3) . ?
C19 C22 1.390(3) . ?
C20 H20 0.9300 . ?
C20 C21 1.389(4) . ?
C21 H21 0.9300 . ?
C21 C24 1.382(4) . ?
C22 H22 0.9300 . ?
C22 C23 1.383(4) . ?
C23 H23 0.9300 . ?
C23 C24 1.372(4) . ?
C25 C26 1.379(4) . ?
C25 C27 1.394(4) . ?
C26 H26 0.9300 . ?
C26 C30 1.385(4) . ?
C27 H27 0.9300 . ?
C27 C28 1.384(4) . ?
C28 H28 0.9300 . ?
C28 C29 1.379(5) . ?
C29 C30 1.383(4) . ?

loop_
_geom_torsion_atom_site_label_1
_geom_torsion_atom_site_label_2
_geom_torsion_atom_site_label_3
_geom_torsion_atom_site_label_4
_geom_torsion
_geom_torsion_site_symmetry_1
_geom_torsion_site_symmetry_2
_geom_torsion_site_symmetry_3
_geom_torsion_site_symmetry_4
_geom_torsion_publ_flag
Cl2 C29 C30 Cl1 2.3(3) . . . . ?
Cl2 C29 C30 C26 -178.3(2) . . . . ?
O1 N4 C17 C16 146.0(3) . . . . ?
O1 N4 C17 C18 -95.6(3) . . . . ?
O2 N4 C17 C16 -35.6(3) . . . . ?
O2 N4 C17 C18 82.8(3) . . . . ?
N1 C4 C5 N2 -0.5(4) . . . . ?
N1 C4 C5 C6 -179.9(2) . . . . ?
N1 C7 C8 N2 0.8(4) . . . . ?
N1 C7 C8 C11 -178.6(2) . . . . ?
N1 C7 C9 N3 54.4(3) . . . . ?
N1 C7 C9 C10 177.7(2) . . . . ?
N1 C7 C9 C16 -59.5(3) . . . . ?
N2 C5 C6 C1 -178.4(3) . . . . ?
N2 C8 C11 C10 -179.1(2) . . . . ?
N2 C8 C11 C12 -0.2(4) . . . . ?
N3 C9 C10 C11 126.8(2) . . . . ?
N3 C9 C10 C15 -53.4(3) . . . . ?
N3 C9 C16 C17 -45.1(2) . . . . ?
N3 C9 C16 C19 -172.99(19) . . . . ?
N3 C18 C25 C26 29.0(3) . . . . ?
N3 C18 C25 C27 -152.3(2) . . . . ?
N4 C17 C18 N3 -134.5(2) . . . . ?
N4 C17 C18 C25 -12.6(3) . . . . ?
C1 C2 C3 C4 1.0(5) . . . . ?
C2 C1 C6 C5 -0.1(5) . . . . ?
C2 C3 C4 N1 178.9(3) . . . . ?
C2 C3 C4 C5 0.0(4) . . . . ?
C3 C4 C5 N2 178.4(3) . . . . ?
C3 C4 C5 C6 -1.0(4) . . . . ?
C4 N1 C7 C8 -0.3(3) . . . . ?
C4 N1 C7 C9 179.9(2) . . . . ?
C4 C5 C6 C1 1.1(4) . . . . ?
C5 N2 C8 C7 -1.1(4) . . . . ?
C5 N2 C8 C11 178.2(2) . . . . ?
C6 C1 C2 C3 -0.9(5) . . . . ?
C7 N1 C4 C3 -178.8(2) . . . . ?
C7 N1 C4 C5 0.2(4) . . . . ?
C7 C8 C11 C10 0.3(3) . . . . ?
C7 C8 C11 C12 179.2(2) . . . . ?
C7 C9 C10 C11 2.3(2) . . . . ?
C7 C9 C10 C15 -177.9(2) . . . . ?
C7 C9 C16 C17 78.1(2) . . . . ?
C7 C9 C16 C19 -49.8(3) . . . . ?
C8 N2 C5 C4 1.0(4) . . . . ?
C8 N2 C5 C6 -179.6(2) . . . . ?
C8 C7 C9 N3 -125.5(2) . . . . ?
C8 C7 C9 C10 -2.1(2) . . . . ?
C8 C7 C9 C16 120.6(2) . . . . ?
C8 C11 C12 C13 -178.9(3) . . . . ?
C9 N3 C18 C17 -18.5(3) . . . . ?
C9 N3 C18 C25 -142.2(2) . . . . ?
C9 C7 C8 N2 -179.3(2) . . . . ?
C9 C7 C8 C11 1.3(3) . . . . ?
C9 C10 C11 C8 -1.7(3) . . . . ?
C9 C10 C11 C12 179.2(2) . . . . ?
C9 C10 C15 C14 -178.9(2) . . . . ?
C9 C16 C17 N4 157.64(19) . . . . ?
C9 C16 C17 C18 35.3(2) . . . . ?
C9 C16 C19 C20 83.0(3) . . . . ?
C9 C16 C19 C22 -99.2(3) . . . . ?
C10 C9 C16 C17 -166.7(2) . . . . ?
C10 C9 C16 C19 65.4(3) . . . . ?
C10 C11 C12 C13 -0.1(4) . . . . ?
C11 C10 C15 C14 0.9(4) . . . . ?
C11 C12 C13 C14 0.5(4) . . . . ?
C12 C13 C14 C15 -0.2(5) . . . . ?
C13 C14 C15 C10 -0.5(4) . . . . ?
C15 C10 C11 C8 178.5(2) . . . . ?
C15 C10 C11 C12 -0.6(4) . . . . ?
C16 C9 C10 C11 -119.7(2) . . . . ?
C16 C9 C10 C15 60.1(3) . . . . ?
C16 C17 C18 N3 -11.8(2) . . . . ?
C16 C17 C18 C25 110.0(2) . . . . ?
C16 C19 C20 C21 175.5(2) . . . . ?
C16 C19 C22 C23 -175.8(2) . . . . ?
C17 C16 C19 C20 -37.0(3) . . . . ?
C17 C16 C19 C22 140.8(2) . . . . ?
C17 C18 C25 C26 -87.6(3) . . . . ?
C17 C18 C25 C27 91.1(3) . . . . ?
C18 N3 C9 C7 -81.1(2) . . . . ?
C18 N3 C9 C10 162.5(2) . . . . ?
C18 N3 C9 C16 40.6(2) . . . . ?
C18 C25 C26 C30 178.0(2) . . . . ?
C18 C25 C27 C28 -176.5(3) . . . . ?
C19 C16 C17 N4 -73.3(3) . . . . ?
C19 C16 C17 C18 164.4(2) . . . . ?
C19 C20 C21 C24 0.5(4) . . . . ?
C19 C22 C23 C24 -0.2(4) . . . . ?
C20 C19 C22 C23 2.1(4) . . . . ?
C20 C21 C24 Br1 -175.5(2) . . . . ?
C20 C21 C24 C23 1.5(4) . . . . ?
C22 C19 C20 C21 -2.3(4) . . . . ?
C22 C23 C24 Br1 175.4(2) . . . . ?
C22 C23 C24 C21 -1.6(4) . . . . ?
C25 C26 C30 Cl1 178.17(19) . . . . ?
C25 C26 C30 C29 -1.2(4) . . . . ?
C25 C27 C28 C29 -1.9(5) . . . . ?
C26 C25 C27 C28 2.3(4) . . . . ?
C27 C25 C26 C30 -0.7(4) . . . . ?
C27 C28 C29 Cl2 179.9(2) . . . . ?
C27 C28 C29 C30 -0.1(5) . . . . ?
C28 C29 C30 Cl1 -177.8(2) . . . . ?
C28 C29 C30 C26 1.6(4) . . . . ?
